data_9008161
loop_
_publ_author_name
'Barnighausen, H.'
'Beck, H.'
'Grueninger, H. W.'
'Rietschel, E. T.'
'Schultz, N.'

_publ_section_title
;
 Neue AB2-strukturtypen mit siebenfach koordiniertem kation
;
_journal_name_full 'Zeitschrift fur Kristallographie'
_journal_page_first 430
_journal_page_last 430
_journal_paper_doi 10.1524/zkri.1969.128.16.424
_journal_volume 128
_journal_year 1969
_chemical_formula_structural Sr(OH)2
_chemical_formula_sum 'H2 O2 Sr'
_space_group_IT_number 62
_symmetry_space_group_name_Hall '-P 2c 2n'
_symmetry_space_group_name_H-M 'P n a m'
_cell_angle_alpha 90
_cell_angle_beta 90
_cell_angle_gamma 90
_cell_formula_units_Z 4
_cell_length_a 9.889
_cell_length_b 6.1202
_cell_length_c 3.9184
_cell_volume 237.152
_database_code_amcsd 0010677
_exptl_crystal_density_diffrn 3.407
_cod_depositor_comments
;
 Adding the _journal_paper_doi data item.

 Antanas Vaitkus,
 2017-07-14

 Adding the _cell_formula_units_Z data item.

 Antanas Vaitkus,
 2017-07-14
;
_cod_original_formula_sum 'Sr (O2 H2)'
_cod_database_code 9008161
_amcsd_formula_title Sr(OH)2

loop_
_space_group_symop_operation_xyz
x,y,z
x,y,1/2-z
-x,-y,1/2+z
1/2-x,1/2+y,1/2+z
1/2+x,1/2-y,1/2-z
1/2+x,1/2-y,z
1/2-x,1/2+y,-z
-x,-y,-z

loop_
_atom_site_label
_atom_site_fract_x
_atom_site_fract_y
_atom_site_fract_z
_atom_site_attached_hydrogens
_atom_site_type_symbol
Sr 0.16130 0.09590 0.25000 0 Sr
O-H1 0.39500 0.34400 0.25000 1 O
O-H2 0.36900 -0.13500 0.25000 1 O

loop_
_cod_changelog_entry_id
_cod_changelog_entry_author
_cod_changelog_entry_date
_cod_changelog_entry_text
1
;cod-tools version 3.8.0
Id: cif_guess_AMCSD_atom_types 9574 2023-05-10 09:00:05Z saulius
;
2023-05-10T18:51:13+03:00
;Derived atom types
from atom names that follow the AMCSD naming convention
(Wat == water, O-H == hydroxyl).
;

loop_
_cod_related_entry_id
_cod_related_entry_database
_cod_related_entry_code
1 AMCSD 0010677
